data_7005079
loop_
_publ_author_name
'Galardon, Erwan'
'Giorgi, Michel'
'Artaud, Isabelle'

_publ_section_title
;
 Modeling the inhibition of peptide deformylase by hydroxamic acids:
 influence of the sulfur donor.
;
_journal_issue 10
_journal_name_full 'Dalton transactions (Cambridge, England : 2003)'
_journal_page_first 1047
_journal_page_last 1052
_journal_paper_doi 10.1039/b616212f
_journal_year 2007
_chemical_formula_sum 'C88 H84 N16 S4 Zn2'
_chemical_formula_weight 1624.69
_chemical_name_systematic
;
?
;
_space_group_IT_number 2
_symmetry_cell_setting triclinic
_symmetry_space_group_name_Hall '-P 1'
_symmetry_space_group_name_H-M 'P -1'
_atom_sites_solution_hydrogens geom
_atom_sites_solution_primary direct
_atom_sites_solution_secondary difmap
_audit_creation_method SHELXL-97
_audit_update_record
;
2006-12-11 # Formatted by publCIF
;
_cell_angle_alpha 104.099(2)
_cell_angle_beta 108.569(3)
_cell_angle_gamma 102.959(3)
_cell_formula_units_Z 1
_cell_length_a 11.5709(5)
_cell_length_b 13.0745(6)
_cell_length_c 16.8376(8)
_cell_measurement_reflns_used 13106
_cell_measurement_temperature 223(2)
_cell_measurement_theta_max 26.33
_cell_measurement_theta_min 1.78
_cell_volume 2212.11(19)
_computing_cell_refinement 'Denzo and Scalepack (Otwinowski & Minor, 1997)'
_computing_data_collection 'KappaCCD (Bruker-Nonius, 1998)'
_computing_data_reduction 'Denzo and Scalepack (Otwinowski & Minor, 1997)'
_computing_structure_refinement 'SHELXL-97 (Sheldrick, 1997)'
_computing_structure_solution 'SIR92 (Altomare et al., 1994)'
_diffrn_ambient_temperature 223(2)
_diffrn_measured_fraction_theta_full 0.892
_diffrn_measured_fraction_theta_max 0.892
_diffrn_measurement_device_type KappaCCD
_diffrn_measurement_method 'Phi scan'
_diffrn_radiation_monochromator graphite
_diffrn_radiation_source 'fine-focus sealed tube'
_diffrn_radiation_type MoK\a
_diffrn_radiation_wavelength 0.71073
_diffrn_reflns_av_R_equivalents 0.04
_diffrn_reflns_av_sigmaI/netI 0.0438
_diffrn_reflns_limit_h_max 14
_diffrn_reflns_limit_h_min 0
_diffrn_reflns_limit_k_max 15
_diffrn_reflns_limit_k_min -16
_diffrn_reflns_limit_l_max 19
_diffrn_reflns_limit_l_min -20
_diffrn_reflns_number 8053
_diffrn_reflns_theta_full 26.33
_diffrn_reflns_theta_max 26.33
_diffrn_reflns_theta_min 1.78
_diffrn_standards_number 0
_exptl_absorpt_coefficient_mu 0.689
_exptl_absorpt_correction_type none
_exptl_crystal_colour colorless
_exptl_crystal_density_diffrn 1.239
_exptl_crystal_density_method 'not measured'
_exptl_crystal_description prism
_exptl_crystal_F_000 862
_exptl_crystal_size_max .4
_exptl_crystal_size_mid .3
_exptl_crystal_size_min .15
_refine_diff_density_max 0.304
_refine_diff_density_min -0.338
_refine_diff_density_rms 0.096
_refine_ls_extinction_method none
_refine_ls_goodness_of_fit_ref 1.084
_refine_ls_hydrogen_treatment constr
_refine_ls_matrix_type full
_refine_ls_number_parameters 496
_refine_ls_number_reflns 8041
_refine_ls_number_restraints 0
_refine_ls_restrained_S_all 1.084
_refine_ls_R_factor_all 0.0596
_refine_ls_R_factor_gt 0.0441
_refine_ls_shift/su_max 0.000
_refine_ls_shift/su_mean 0.000
_refine_ls_structure_factor_coef Fsqd
_refine_ls_weighting_details 'calc w=1/[\s^2^(Fo^2^)+(0.0683P)^2^+1.2728P] where P=(Fo^2^+2Fc^2^)/3'
_refine_ls_weighting_scheme calc
_refine_ls_wR_factor_gt 0.1203
_refine_ls_wR_factor_ref 0.1321
_reflns_number_gt 6642
_reflns_number_total 8041
_reflns_threshold_expression >2sigma(I)
_cod_data_source_file b616212f.txt
_cod_data_source_block shelxl_1
_cod_depositor_comments
;
The following automatic conversions were performed:
'_symmetry_cell_setting' value 'Triclinic' changed to 'triclinic'
according to '/home/saulius/struct/CIF-dictionaries/cif_core.dic'
dictionary named 'cif_core.dic' version 2.4.1 from 2010-06-29.

Automatic conversion script
Id: cif_fix_enum 1527 2010-12-29 10:47:43Z saulius 
;
_cod_original_cell_volume 2212.11(17)
_cod_database_code 7005079

loop_
_symmetry_equiv_pos_as_xyz
'x, y, z'
'-x, -y, -z'

loop_
_atom_site_label
_atom_site_type_symbol
_atom_site_fract_x
_atom_site_fract_y
_atom_site_fract_z
_atom_site_U_iso_or_equiv
_atom_site_adp_type
_atom_site_occupancy
_atom_site_symmetry_multiplicity
_atom_site_calc_flag
_atom_site_refinement_flags
_atom_site_disorder_assembly
_atom_site_disorder_group
Zn1 Zn 0.07306(3) 0.11053(2) 0.57790(2) 0.03054(12) Uani 1 1 d . . .
S1 S 0.11682(6) -0.06243(5) 0.55237(4) 0.03114(16) Uani 1 1 d . . .
S2 S 0.23462(7) 0.25990(6) 0.59908(5) 0.03794(18) Uani 1 1 d . . .
N1 N 0.0005(2) 0.0982(2) 0.67599(16) 0.0341(5) Uani 1 1 d . . .
N2 N 0.0087(2) 0.0132(2) 0.70933(16) 0.0355(5) Uani 1 1 d . . .
N3 N -0.0980(2) -0.1785(2) 0.68097(16) 0.0376(5) Uani 1 1 d . . .
N4 N -0.0366(2) -0.1927(2) 0.75917(17) 0.0410(6) Uani 1 1 d . . .
N5 N 0.5259(2) 0.0852(2) 0.75155(16) 0.0409(6) Uani 1 1 d . . .
N6 N 0.5398(2) 0.1543(2) 0.70439(16) 0.0392(5) Uani 1 1 d . . .
N7 N 0.4338(2) 0.1548(2) 0.55832(16) 0.0383(5) Uani 1 1 d . . .
N8 N 0.5092(2) 0.2421(2) 0.54780(17) 0.0424(6) Uani 1 1 d . . .
C1 C -0.0316(3) -0.1025(2) 0.64811(18) 0.0331(6) Uani 1 1 d . . .
H1 H -0.0947 -0.1073 0.5911 0.040 Uiso 1 1 calc R . .
C2 C 0.0809(3) -0.1331(2) 0.62920(18) 0.0338(6) Uani 1 1 d . . .
C3 C 0.2049(3) -0.0942(3) 0.7129(2) 0.0421(7) Uani 1 1 d . . .
H3A H 0.2343 -0.0142 0.7385 0.051 Uiso 1 1 calc R . .
H3B H 0.2701 -0.1176 0.6973 0.051 Uiso 1 1 calc R . .
H3C H 0.1883 -0.1262 0.7554 0.051 Uiso 1 1 calc R . .
C4 C 0.0410(3) -0.2585(2) 0.5819(2) 0.0434(7) Uani 1 1 d . . .
H4A H 0.0301 -0.2971 0.6221 0.052 Uiso 1 1 calc R . .
H4B H 0.1067 -0.2748 0.5628 0.052 Uiso 1 1 calc R . .
H4C H -0.0389 -0.2825 0.5310 0.052 Uiso 1 1 calc R . .
C5 C 0.0478(3) 0.0517(3) 0.7983(2) 0.0431(7) Uani 1 1 d . . .
H5 H 0.0610 0.0097 0.8356 0.052 Uiso 1 1 calc R . .
C6 C 0.0646(3) 0.1632(3) 0.8246(2) 0.0438(7) Uani 1 1 d . . .
H6 H 0.0920 0.2117 0.8825 0.053 Uiso 1 1 calc R . .
C7 C 0.0320(3) 0.1892(3) 0.7462(2) 0.0378(6) Uani 1 1 d . . .
C8 C 0.0255(3) 0.2955(3) 0.7347(2) 0.0437(7) Uani 1 1 d . . .
C9 C -0.0591(4) 0.2988(4) 0.6562(3) 0.0591(10) Uani 1 1 d . . .
H9 H -0.1124 0.2325 0.6098 0.071 Uiso 1 1 calc R . .
C10 C -0.0648(6) 0.3996(4) 0.6463(3) 0.0830(15) Uani 1 1 d . . .
H10 H -0.1203 0.4010 0.5929 0.100 Uiso 1 1 calc R . .
C11 C 0.0115(7) 0.4977(5) 0.7152(4) 0.098(2) Uani 1 1 d . . .
H11 H 0.0068 0.5654 0.7085 0.118 Uiso 1 1 calc R . .
C12 C 0.0945(7) 0.4965(4) 0.7938(4) 0.0927(17) Uani 1 1 d . . .
H12 H 0.1459 0.5631 0.8404 0.111 Uiso 1 1 calc R . .
C13 C 0.1014(5) 0.3955(3) 0.8035(3) 0.0655(11) Uani 1 1 d . . .
H13 H 0.1578 0.3948 0.8568 0.079 Uiso 1 1 calc R . .
C14 C -0.2211(3) -0.2478(3) 0.6382(2) 0.0458(7) Uani 1 1 d . . .
H14 H -0.2802 -0.2531 0.5836 0.055 Uiso 1 1 calc R . .
C15 C -0.2421(3) -0.3084(3) 0.6901(2) 0.0539(9) Uani 1 1 d . . .
H15 H -0.3183 -0.3630 0.6786 0.065 Uiso 1 1 calc R . .
C16 C -0.1257(3) -0.2721(2) 0.7648(2) 0.0404(7) Uani 1 1 d . . .
C17 C -0.0932(3) -0.3077(3) 0.8432(2) 0.0437(7) Uani 1 1 d . . .
C18 C -0.1819(5) -0.3902(4) 0.8509(3) 0.0796(14) Uani 1 1 d . . .
H18 H -0.2647 -0.4233 0.8064 0.096 Uiso 1 1 calc R . .
C19 C -0.1491(6) -0.4243(5) 0.9239(4) 0.0993(18) Uani 1 1 d . . .
H19 H -0.2103 -0.4808 0.9276 0.119 Uiso 1 1 calc R . .
C20 C -0.0302(6) -0.3777(4) 0.9902(3) 0.0744(13) Uani 1 1 d . . .
H20 H -0.0096 -0.4012 1.0393 0.089 Uiso 1 1 calc R . .
C21 C 0.0587(5) -0.2958(3) 0.9840(2) 0.0707(12) Uani 1 1 d . . .
H21 H 0.1410 -0.2631 1.0290 0.085 Uiso 1 1 calc R . .
C22 C 0.0271(4) -0.2606(3) 0.9104(2) 0.0565(9) Uani 1 1 d . . .
H22 H 0.0887 -0.2042 0.9071 0.068 Uiso 1 1 calc R . .
C23 C 0.3830(3) 0.2606(3) 0.68315(19) 0.0388(6) Uani 1 1 d . . .
C24 C 0.3592(3) 0.2454(3) 0.7645(2) 0.0492(8) Uani 1 1 d . . .
H24A H 0.4399 0.2578 0.8114 0.059 Uiso 1 1 calc R . .
H24B H 0.3031 0.1708 0.7487 0.059 Uiso 1 1 calc R . .
H24C H 0.3196 0.2979 0.7846 0.059 Uiso 1 1 calc R . .
C25 C 0.4840(3) 0.3753(3) 0.7128(2) 0.0523(8) Uani 1 1 d . . .
H25A H 0.4534 0.4323 0.7381 0.063 Uiso 1 1 calc R . .
H25B H 0.4989 0.3870 0.6623 0.063 Uiso 1 1 calc R . .
H25C H 0.5632 0.3786 0.7566 0.063 Uiso 1 1 calc R . .
C26 C 0.4231(3) 0.1621(2) 0.64276(18) 0.0367(6) Uani 1 1 d . . .
H26 H 0.3535 0.0944 0.6306 0.044 Uiso 1 1 calc R . .
C27 C 0.3785(3) 0.0643(3) 0.4834(2) 0.0456(7) Uani 1 1 d . . .
H27 H 0.3238 -0.0047 0.4756 0.055 Uiso 1 1 calc R . .
C28 C 0.4177(4) 0.0930(3) 0.4212(2) 0.0493(8) Uani 1 1 d . . .
H28 H 0.3951 0.0484 0.3627 0.059 Uiso 1 1 calc R . .
C29 C 0.4990(3) 0.2035(3) 0.4639(2) 0.0393(6) Uani 1 1 d . . .
C30 C 0.5641(3) 0.2788(3) 0.4272(2) 0.0437(7) Uani 1 1 d . . .
C31 C 0.5623(4) 0.2398(3) 0.3430(3) 0.0583(9) Uani 1 1 d . . .
H31 H 0.5217 0.1644 0.3091 0.070 Uiso 1 1 calc R . .
C32 C 0.6210(5) 0.3125(4) 0.3084(3) 0.0709(12) Uani 1 1 d . . .
H32 H 0.6178 0.2857 0.2510 0.085 Uiso 1 1 calc R . .
C33 C 0.6830(5) 0.4226(4) 0.3581(3) 0.0735(12) Uani 1 1 d . . .
H33 H 0.7263 0.4702 0.3361 0.088 Uiso 1 1 calc R . .
C34 C 0.6812(5) 0.4618(4) 0.4386(3) 0.0818(14) Uani 1 1 d . . .
H34 H 0.7191 0.5379 0.4707 0.098 Uiso 1 1 calc R . .
C35 C 0.6244(5) 0.3920(3) 0.4751(3) 0.0689(11) Uani 1 1 d . . .
H35 H 0.6265 0.4209 0.5320 0.083 Uiso 1 1 calc R . .
C36 C 0.6653(3) 0.2049(3) 0.7220(2) 0.0468(7) Uani 1 1 d . . .
H36 H 0.6968 0.2552 0.6971 0.056 Uiso 1 1 calc R . .
C37 C 0.7362(3) 0.1680(3) 0.7828(2) 0.0513(8) Uani 1 1 d . . .
H37 H 0.8256 0.1876 0.8079 0.062 Uiso 1 1 calc R . .
C38 C 0.6465(3) 0.0936(3) 0.8002(2) 0.0434(7) Uani 1 1 d . . .
C39 C 0.6685(3) 0.0270(3) 0.8590(2) 0.0484(8) Uani 1 1 d . . .
C40 C 0.7773(4) -0.0043(4) 0.8803(3) 0.0680(11) Uani 1 1 d . . .
H40 H 0.8380 0.0177 0.8572 0.082 Uiso 1 1 calc R . .
C41 C 0.7988(5) -0.0674(4) 0.9350(4) 0.0816(13) Uani 1 1 d . . .
H41 H 0.8733 -0.0871 0.9486 0.098 Uiso 1 1 calc R . .
C42 C 0.7105(6) -0.1005(5) 0.9687(4) 0.0937(16) Uani 1 1 d . . .
H42 H 0.7256 -0.1411 1.0070 0.112 Uiso 1 1 calc R . .
C43 C 0.5984(6) -0.0736(6) 0.9461(4) 0.108(2) Uani 1 1 d . . .
H43 H 0.5359 -0.0994 0.9668 0.129 Uiso 1 1 calc R . .
C44 C 0.5788(5) -0.0084(5) 0.8928(3) 0.0792(13) Uani 1 1 d . . .
H44 H 0.5046 0.0117 0.8797 0.095 Uiso 1 1 calc R . .

loop_
_atom_site_aniso_label
_atom_site_aniso_U_11
_atom_site_aniso_U_22
_atom_site_aniso_U_33
_atom_site_aniso_U_23
_atom_site_aniso_U_13
_atom_site_aniso_U_12
Zn1 0.02941(17) 0.03105(18) 0.03322(18) 0.01767(13) 0.01167(13) 0.00737(12)
S1 0.0281(3) 0.0328(3) 0.0363(3) 0.0201(3) 0.0112(3) 0.0099(3)
S2 0.0337(3) 0.0339(4) 0.0449(4) 0.0208(3) 0.0124(3) 0.0051(3)
N1 0.0341(12) 0.0397(13) 0.0424(13) 0.0264(11) 0.0188(11) 0.0184(10)
N2 0.0362(12) 0.0400(13) 0.0396(12) 0.0250(11) 0.0167(11) 0.0142(10)
N3 0.0322(11) 0.0418(14) 0.0419(13) 0.0274(11) 0.0121(11) 0.0070(10)
N4 0.0396(13) 0.0467(15) 0.0414(13) 0.0286(11) 0.0146(11) 0.0100(11)
N5 0.0362(13) 0.0468(15) 0.0402(13) 0.0171(11) 0.0151(11) 0.0117(11)
N6 0.0319(12) 0.0476(15) 0.0383(12) 0.0183(11) 0.0136(11) 0.0096(11)
N7 0.0353(12) 0.0392(13) 0.0367(12) 0.0134(10) 0.0135(11) 0.0059(10)
N8 0.0384(13) 0.0434(14) 0.0421(13) 0.0176(11) 0.0153(11) 0.0047(11)
C1 0.0295(13) 0.0360(15) 0.0350(13) 0.0214(12) 0.0096(11) 0.0076(11)
C2 0.0321(13) 0.0350(14) 0.0385(14) 0.0239(12) 0.0105(12) 0.0117(11)
C3 0.0356(14) 0.0507(18) 0.0430(16) 0.0274(14) 0.0097(13) 0.0157(13)
C4 0.0537(18) 0.0329(15) 0.0491(17) 0.0246(13) 0.0187(15) 0.0150(13)
C5 0.0526(18) 0.0514(18) 0.0362(15) 0.0260(14) 0.0195(14) 0.0217(15)
C6 0.0524(18) 0.0485(18) 0.0403(16) 0.0207(14) 0.0217(15) 0.0233(15)
C7 0.0408(15) 0.0441(17) 0.0429(15) 0.0225(13) 0.0238(13) 0.0209(13)
C8 0.0579(19) 0.0455(18) 0.0529(18) 0.0263(15) 0.0376(16) 0.0295(15)
C9 0.082(3) 0.068(2) 0.063(2) 0.0399(19) 0.043(2) 0.051(2)
C10 0.141(4) 0.089(3) 0.080(3) 0.056(3) 0.066(3) 0.086(3)
C11 0.182(6) 0.080(3) 0.121(4) 0.072(3) 0.108(5) 0.093(4)
C12 0.153(5) 0.047(2) 0.102(4) 0.023(2) 0.075(4) 0.045(3)
C13 0.100(3) 0.052(2) 0.067(2) 0.0264(19) 0.047(2) 0.038(2)
C14 0.0311(14) 0.0506(19) 0.0559(18) 0.0292(15) 0.0116(14) 0.0099(13)
C15 0.0404(16) 0.056(2) 0.065(2) 0.0354(17) 0.0182(16) 0.0037(15)
C16 0.0457(16) 0.0367(15) 0.0486(16) 0.0255(13) 0.0230(14) 0.0130(13)
C17 0.061(2) 0.0380(16) 0.0458(17) 0.0236(14) 0.0297(16) 0.0192(14)
C18 0.077(3) 0.082(3) 0.090(3) 0.063(3) 0.032(2) 0.007(2)
C19 0.123(5) 0.099(4) 0.105(4) 0.080(3) 0.059(4) 0.022(3)
C20 0.135(4) 0.066(3) 0.060(2) 0.045(2) 0.058(3) 0.049(3)
C21 0.120(4) 0.056(2) 0.0380(18) 0.0213(17) 0.026(2) 0.032(2)
C22 0.088(3) 0.0433(18) 0.0428(18) 0.0248(15) 0.0258(19) 0.0179(18)
C23 0.0333(14) 0.0407(16) 0.0363(14) 0.0116(12) 0.0106(12) 0.0070(12)
C24 0.0504(18) 0.058(2) 0.0451(17) 0.0199(15) 0.0215(15) 0.0221(16)
C25 0.0410(17) 0.0426(18) 0.0543(19) 0.0046(15) 0.0124(15) 0.0009(14)
C26 0.0293(13) 0.0405(16) 0.0341(14) 0.0132(12) 0.0094(12) 0.0043(11)
C27 0.0508(18) 0.0364(16) 0.0435(16) 0.0095(13) 0.0186(15) 0.0072(14)
C28 0.065(2) 0.0412(18) 0.0411(16) 0.0106(14) 0.0246(16) 0.0143(15)
C29 0.0395(15) 0.0442(17) 0.0395(15) 0.0188(13) 0.0168(13) 0.0169(13)
C30 0.0414(16) 0.0500(18) 0.0499(17) 0.0280(15) 0.0192(15) 0.0199(14)
C31 0.077(3) 0.051(2) 0.066(2) 0.0276(18) 0.042(2) 0.0266(18)
C32 0.096(3) 0.077(3) 0.079(3) 0.045(2) 0.061(3) 0.042(3)
C33 0.087(3) 0.071(3) 0.100(3) 0.061(3) 0.056(3) 0.033(2)
C34 0.110(4) 0.055(2) 0.082(3) 0.032(2) 0.046(3) 0.008(2)
C35 0.092(3) 0.050(2) 0.056(2) 0.0179(17) 0.033(2) 0.004(2)
C36 0.0308(14) 0.059(2) 0.0470(17) 0.0194(15) 0.0151(14) 0.0066(14)
C37 0.0289(14) 0.073(2) 0.0484(18) 0.0204(17) 0.0130(14) 0.0133(15)
C38 0.0377(15) 0.0554(19) 0.0378(15) 0.0163(14) 0.0140(13) 0.0173(14)
C39 0.0471(17) 0.056(2) 0.0419(16) 0.0186(15) 0.0142(15) 0.0204(15)
C40 0.057(2) 0.078(3) 0.078(3) 0.035(2) 0.025(2) 0.034(2)
C41 0.073(3) 0.079(3) 0.099(3) 0.043(3) 0.021(3) 0.040(2)
C42 0.101(4) 0.101(4) 0.088(3) 0.061(3) 0.018(3) 0.044(3)
C43 0.113(4) 0.163(6) 0.112(4) 0.105(4) 0.065(4) 0.070(4)
C44 0.080(3) 0.121(4) 0.078(3) 0.067(3) 0.044(3) 0.054(3)

loop_
_atom_type_symbol
_atom_type_description
_atom_type_scat_dispersion_real
_atom_type_scat_dispersion_imag
_atom_type_scat_source
C C 0.0033 0.0016 'International Tables Vol C Tables 4.2.6.8 and 6.1.1.4'
H H 0.0000 0.0000 'International Tables Vol C Tables 4.2.6.8 and 6.1.1.4'
Zn Zn 0.2839 1.4301 'International Tables Vol C Tables 4.2.6.8 and 6.1.1.4'
S S 0.1246 0.1234 'International Tables Vol C Tables 4.2.6.8 and 6.1.1.4'
N N 0.0061 0.0033 'International Tables Vol C Tables 4.2.6.8 and 6.1.1.4'

loop_
_geom_angle_atom_site_label_1
_geom_angle_atom_site_label_2
_geom_angle_atom_site_label_3
_geom_angle
_geom_angle_site_symmetry_1
_geom_angle_site_symmetry_3
_geom_angle_publ_flag
N1 Zn1 S2 122.33(7) . . ?
N1 Zn1 S1 103.16(7) . 2_556 ?
S2 Zn1 S1 114.76(3) . 2_556 ?
N1 Zn1 S1 97.61(6) . . ?
S2 Zn1 S1 115.32(3) . . ?
S1 Zn1 S1 100.21(2) 2_556 . ?
N1 Zn1 Zn1 106.29(7) . 2_556 ?
S2 Zn1 Zn1 131.29(3) . 2_556 ?
S1 Zn1 Zn1 50.289(19) 2_556 2_556 ?
S1 Zn1 Zn1 49.925(18) . 2_556 ?
C2 S1 Zn1 110.33(9) . 2_556 ?
C2 S1 Zn1 110.62(10) . . ?
Zn1 S1 Zn1 79.79(2) 2_556 . ?
C23 S2 Zn1 107.83(10) . . ?
C7 N1 N2 105.9(2) . . ?
C7 N1 Zn1 119.47(19) . . ?
N2 N1 Zn1 118.88(17) . . ?
C5 N2 N1 110.2(2) . . ?
C5 N2 C1 129.5(2) . . ?
N1 N2 C1 120.1(2) . . ?
C14 N3 N4 112.0(2) . . ?
C14 N3 C1 126.1(2) . . ?
N4 N3 C1 121.8(2) . . ?
C16 N4 N3 104.5(2) . . ?
C38 N5 N6 104.7(2) . . ?
C36 N6 N5 112.2(2) . . ?
C36 N6 C26 129.8(3) . . ?
N5 N6 C26 118.0(2) . . ?
C27 N7 N8 111.7(2) . . ?
C27 N7 C26 126.7(2) . . ?
N8 N7 C26 121.6(2) . . ?
C29 N8 N7 104.6(2) . . ?
N3 C1 N2 109.5(2) . . ?
N3 C1 C2 113.4(2) . . ?
N2 C1 C2 112.8(2) . . ?
N3 C1 H1 106.9 . . ?
N2 C1 H1 106.9 . . ?
C2 C1 H1 106.9 . . ?
C4 C2 C3 110.2(2) . . ?
C4 C2 C1 110.5(2) . . ?
C3 C2 C1 113.3(2) . . ?
C4 C2 S1 107.5(2) . . ?
C3 C2 S1 107.45(19) . . ?
C1 C2 S1 107.71(17) . . ?
C2 C3 H3A 109.5 . . ?
C2 C3 H3B 109.5 . . ?
H3A C3 H3B 109.5 . . ?
C2 C3 H3C 109.5 . . ?
H3A C3 H3C 109.5 . . ?
H3B C3 H3C 109.5 . . ?
C2 C4 H4A 109.5 . . ?
C2 C4 H4B 109.5 . . ?
H4A C4 H4B 109.5 . . ?
C2 C4 H4C 109.5 . . ?
H4A C4 H4C 109.5 . . ?
H4B C4 H4C 109.5 . . ?
N2 C5 C6 108.3(3) . . ?
N2 C5 H5 125.9 . . ?
C6 C5 H5 125.9 . . ?
C5 C6 C7 105.6(3) . . ?
C5 C6 H6 127.2 . . ?
C7 C6 H6 127.2 . . ?
N1 C7 C6 110.0(3) . . ?
N1 C7 C8 121.1(3) . . ?
C6 C7 C8 128.9(3) . . ?
C13 C8 C9 118.4(3) . . ?
C13 C8 C7 120.4(3) . . ?
C9 C8 C7 121.2(3) . . ?
C10 C9 C8 120.7(4) . . ?
C10 C9 H9 119.7 . . ?
C8 C9 H9 119.7 . . ?
C11 C10 C9 120.0(4) . . ?
C11 C10 H10 120.0 . . ?
C9 C10 H10 120.0 . . ?
C12 C11 C10 120.4(4) . . ?
C12 C11 H11 119.8 . . ?
C10 C11 H11 119.8 . . ?
C11 C12 C13 119.7(5) . . ?
C11 C12 H12 120.2 . . ?
C13 C12 H12 120.2 . . ?
C8 C13 C12 120.9(4) . . ?
C8 C13 H13 119.6 . . ?
C12 C13 H13 119.6 . . ?
N3 C14 C15 106.8(3) . . ?
N3 C14 H14 126.6 . . ?
C15 C14 H14 126.6 . . ?
C14 C15 C16 106.0(3) . . ?
C14 C15 H15 127.0 . . ?
C16 C15 H15 127.0 . . ?
N4 C16 C15 110.7(3) . . ?
N4 C16 C17 119.5(3) . . ?
C15 C16 C17 129.8(3) . . ?
C22 C17 C18 117.8(3) . . ?
C22 C17 C16 120.9(3) . . ?
C18 C17 C16 121.3(3) . . ?
C17 C18 C19 120.6(5) . . ?
C17 C18 H18 119.7 . . ?
C19 C18 H18 119.7 . . ?
C20 C19 C18 121.5(4) . . ?
C20 C19 H19 119.3 . . ?
C18 C19 H19 119.3 . . ?
C19 C20 C21 118.8(4) . . ?
C19 C20 H20 120.6 . . ?
C21 C20 H20 120.6 . . ?
C20 C21 C22 120.3(5) . . ?
C20 C21 H21 119.8 . . ?
C22 C21 H21 119.8 . . ?
C17 C22 C21 120.9(4) . . ?
C17 C22 H22 119.5 . . ?
C21 C22 H22 119.5 . . ?
C24 C23 C25 108.3(3) . . ?
C24 C23 C26 107.9(2) . . ?
C25 C23 C26 114.0(3) . . ?
C24 C23 S2 110.5(2) . . ?
C25 C23 S2 107.2(2) . . ?
C26 C23 S2 109.01(19) . . ?
C23 C24 H24A 109.5 . . ?
C23 C24 H24B 109.5 . . ?
H24A C24 H24B 109.5 . . ?
C23 C24 H24C 109.5 . . ?
H24A C24 H24C 109.5 . . ?
H24B C24 H24C 109.5 . . ?
C23 C25 H25A 109.5 . . ?
C23 C25 H25B 109.5 . . ?
H25A C25 H25B 109.5 . . ?
C23 C25 H25C 109.5 . . ?
H25A C25 H25C 109.5 . . ?
H25B C25 H25C 109.5 . . ?
N7 C26 N6 109.5(2) . . ?
N7 C26 C23 115.7(2) . . ?
N6 C26 C23 113.6(2) . . ?
N7 C26 H26 105.7 . . ?
N6 C26 H26 105.7 . . ?
C23 C26 H26 105.7 . . ?
N7 C27 C28 107.1(3) . . ?
N7 C27 H27 126.4 . . ?
C28 C27 H27 126.4 . . ?
C27 C28 C29 105.3(3) . . ?
C27 C28 H28 127.4 . . ?
C29 C28 H28 127.4 . . ?
N8 C29 C28 111.3(3) . . ?
N8 C29 C30 119.7(3) . . ?
C28 C29 C30 128.8(3) . . ?
C31 C30 C35 117.9(3) . . ?
C31 C30 C29 121.1(3) . . ?
C35 C30 C29 120.9(3) . . ?
C30 C31 C32 120.4(4) . . ?
C30 C31 H31 119.8 . . ?
C32 C31 H31 119.8 . . ?
C33 C32 C31 120.4(4) . . ?
C33 C32 H32 119.8 . . ?
C31 C32 H32 119.8 . . ?
C34 C33 C32 119.5(4) . . ?
C34 C33 H33 120.2 . . ?
C32 C33 H33 120.2 . . ?
C33 C34 C35 121.5(4) . . ?
C33 C34 H34 119.3 . . ?
C35 C34 H34 119.3 . . ?
C34 C35 C30 120.2(4) . . ?
C34 C35 H35 119.9 . . ?
C30 C35 H35 119.9 . . ?
N6 C36 C37 106.7(3) . . ?
N6 C36 H36 126.6 . . ?
C37 C36 H36 126.6 . . ?
C36 C37 C38 105.9(3) . . ?
C36 C37 H37 127.1 . . ?
C38 C37 H37 127.1 . . ?
N5 C38 C37 110.5(3) . . ?
N5 C38 C39 119.8(3) . . ?
C37 C38 C39 129.7(3) . . ?
C40 C39 C44 117.9(4) . . ?
C40 C39 C38 121.2(3) . . ?
C44 C39 C38 120.8(3) . . ?
C39 C40 C41 121.8(4) . . ?
C39 C40 H40 119.1 . . ?
C41 C40 H40 119.1 . . ?
C42 C41 C40 119.6(4) . . ?
C42 C41 H41 120.2 . . ?
C40 C41 H41 120.2 . . ?
C41 C42 C43 119.9(4) . . ?
C41 C42 H42 120.1 . . ?
C43 C42 H42 120.1 . . ?
C42 C43 C44 120.1(5) . . ?
C42 C43 H43 120.0 . . ?
C44 C43 H43 120.0 . . ?
C39 C44 C43 120.6(4) . . ?
C39 C44 H44 119.7 . . ?
C43 C44 H44 119.7 . . ?

loop_
_geom_bond_atom_site_label_1
_geom_bond_atom_site_label_2
_geom_bond_distance
_geom_bond_site_symmetry_2
_geom_bond_publ_flag
Zn1 N1 2.100(2) . ?
Zn1 S2 2.2437(7) . ?
Zn1 S1 2.3818(7) 2_556 ?
Zn1 S1 2.3945(7) . ?
Zn1 Zn1 3.0634(6) 2_556 ?
S1 C2 1.858(3) . ?
S1 Zn1 2.3819(7) 2_556 ?
S2 C23 1.841(3) . ?
N1 C7 1.339(4) . ?
N1 N2 1.370(3) . ?
N2 C5 1.343(4) . ?
N2 C1 1.478(4) . ?
N3 C14 1.349(4) . ?
N3 N4 1.362(3) . ?
N3 C1 1.442(3) . ?
N4 C16 1.334(4) . ?
N5 C38 1.338(4) . ?
N5 N6 1.356(3) . ?
N6 C36 1.354(4) . ?
N6 C26 1.460(4) . ?
N7 C27 1.349(4) . ?
N7 N8 1.358(3) . ?
N7 C26 1.448(4) . ?
N8 C29 1.335(4) . ?
C1 C2 1.547(4) . ?
C1 H1 0.9800 . ?
C2 C4 1.525(4) . ?
C2 C3 1.530(4) . ?
C3 H3A 0.9600 . ?
C3 H3B 0.9600 . ?
C3 H3C 0.9600 . ?
C4 H4A 0.9600 . ?
C4 H4B 0.9600 . ?
C4 H4C 0.9600 . ?
C5 C6 1.364(5) . ?
C5 H5 0.9300 . ?
C6 C7 1.401(4) . ?
C6 H6 0.9300 . ?
C7 C8 1.464(4) . ?
C8 C13 1.386(5) . ?
C8 C9 1.389(5) . ?
C9 C10 1.381(5) . ?
C9 H9 0.9300 . ?
C10 C11 1.374(9) . ?
C10 H10 0.9300 . ?
C11 C12 1.372(8) . ?
C11 H11 0.9300 . ?
C12 C13 1.387(6) . ?
C12 H12 0.9300 . ?
C13 H13 0.9300 . ?
C14 C15 1.355(4) . ?
C14 H14 0.9300 . ?
C15 C16 1.402(5) . ?
C15 H15 0.9300 . ?
C16 C17 1.471(4) . ?
C17 C22 1.368(5) . ?
C17 C18 1.374(5) . ?
C18 C19 1.379(6) . ?
C18 H18 0.9300 . ?
C19 C20 1.351(8) . ?
C19 H19 0.9300 . ?
C20 C21 1.358(7) . ?
C20 H20 0.9300 . ?
C21 C22 1.395(5) . ?
C21 H21 0.9300 . ?
C22 H22 0.9300 . ?
C23 C24 1.530(4) . ?
C23 C25 1.530(4) . ?
C23 C26 1.543(4) . ?
C24 H24A 0.9600 . ?
C24 H24B 0.9600 . ?
C24 H24C 0.9600 . ?
C25 H25A 0.9600 . ?
C25 H25B 0.9600 . ?
C25 H25C 0.9600 . ?
C26 H26 0.9800 . ?
C27 C28 1.365(5) . ?
C27 H27 0.9300 . ?
C28 C29 1.394(5) . ?
C28 H28 0.9300 . ?
C29 C30 1.476(4) . ?
C30 C31 1.376(5) . ?
C30 C35 1.387(5) . ?
C31 C32 1.392(5) . ?
C31 H31 0.9300 . ?
C32 C33 1.362(7) . ?
C32 H32 0.9300 . ?
C33 C34 1.336(7) . ?
C33 H33 0.9300 . ?
C34 C35 1.381(6) . ?
C34 H34 0.9300 . ?
C35 H35 0.9300 . ?
C36 C37 1.356(5) . ?
C36 H36 0.9300 . ?
C37 C38 1.410(5) . ?
C37 H37 0.9300 . ?
C38 C39 1.470(5) . ?
C39 C40 1.377(5) . ?
C39 C44 1.380(6) . ?
C40 C41 1.381(6) . ?
C40 H40 0.9300 . ?
C41 C42 1.359(8) . ?
C41 H41 0.9300 . ?
C42 C43 1.381(8) . ?
C42 H42 0.9300 . ?
C43 C44 1.383(6) . ?
C43 H43 0.9300 . ?
C44 H44 0.9300 . ?
